data_4324386
loop_
_publ_author_name
'Xiao-Yi Yi'
'Ho-Yuen Ng'
'Ian D. Williams'
'Wa-Hung Leung'

_publ_section_title
;
 Formation of a Dinuclear Imido Complex from the Reaction of a
 Ruthenium(VI) Nitride with a Ruthenium(II) Hydride
;
_journal_name_full 'Inorganic Chemistry'
_journal_page_first 1161
_journal_page_last 1163
_journal_paper_doi 10.1021/ic101520g
_journal_volume 50
_journal_year 2011
_chemical_formula_sum 'C53 H86 Cl2 Co2 N O19 P7 Ru2'
_chemical_formula_weight 1648.92
_chemical_name_systematic
; 
 ? 
;
_space_group_IT_number 14
_symmetry_cell_setting monoclinic
_symmetry_space_group_name_Hall '-P 2yn'
_symmetry_space_group_name_H-M 'P 1 21/n 1'
_atom_sites_solution_hydrogens geom
_atom_sites_solution_primary direct
_atom_sites_solution_secondary difmap
_audit_creation_method SHELXL-97
_cell_angle_alpha 90.00
_cell_angle_beta 100.870(7)
_cell_angle_gamma 90.00
_cell_formula_units_Z 4
_cell_length_a 16.3311(11)
_cell_length_b 23.7167(17)
_cell_length_c 18.3823(12)
_cell_measurement_reflns_used 4252
_cell_measurement_temperature 173(2)
_cell_measurement_theta_max 71.80
_cell_measurement_theta_min 3.07
_cell_volume 6992.1(8)
_computing_cell_refinement
;
CrysAlisPro, Oxford Diffraction Ltd.,
Version 1.171.33.55 (release 05-01-2010 CrysAlis171 .NET)
(compiled Jan  5 2010,16:28:46)
;
_computing_data_collection
;
CrysAlisPro, Oxford Diffraction Ltd.,
Version 1.171.33.55 (release 05-01-2010 CrysAlis171 .NET)
(compiled Jan  5 2010,16:28:46)
;
_computing_data_reduction
;
CrysAlisPro, Oxford Diffraction Ltd.,
Version 1.171.33.55 (release 05-01-2010 CrysAlis171 .NET)
(compiled Jan  5 2010,16:28:46)
;
_computing_structure_refinement 'SHELXL-97 (Sheldrick, 1997)'
_computing_structure_solution 'SHELXS-97 (Sheldrick, 1990)'
_diffrn_ambient_temperature 173(2)
_diffrn_measured_fraction_theta_full 0.995
_diffrn_measured_fraction_theta_max 0.994
_diffrn_measurement_device_type 'Xcalibur, Sapphire3, Gemini ultra'
_diffrn_radiation_monochromator mirror
_diffrn_radiation_source 'Enhance Ultra (Cu) X-ray Source'
_diffrn_radiation_type CuK\a
_diffrn_radiation_wavelength 1.54178
_diffrn_reflns_av_R_equivalents 0.1419
_diffrn_reflns_av_sigmaI/netI 0.2090
_diffrn_reflns_limit_h_max 16
_diffrn_reflns_limit_h_min -19
_diffrn_reflns_limit_k_max 28
_diffrn_reflns_limit_k_min -28
_diffrn_reflns_limit_l_max 21
_diffrn_reflns_limit_l_min -22
_diffrn_reflns_number 45215
_diffrn_reflns_theta_full 66.50
_diffrn_reflns_theta_max 67.49
_diffrn_reflns_theta_min 3.08
_exptl_absorpt_coefficient_mu 9.852
_exptl_absorpt_correction_T_max 1.00
_exptl_absorpt_correction_T_min 0.68
_exptl_absorpt_correction_type multi-scan
_exptl_absorpt_process_details
;
CrysAlisPro, Oxford Diffraction Ltd.,
Version 1.171.33.55 (release 05-01-2010 CrysAlis171 .NET)
(compiled Jan  5 2010,16:28:46)
empirical absorption correction using spherical harmonics,
 implemented in SCALE3 ABSPACK scaling algorithm.
;
_exptl_crystal_colour red
_exptl_crystal_density_diffrn 1.566
_exptl_crystal_description block
_exptl_crystal_F_000 3376
_exptl_crystal_size_max 0.25
_exptl_crystal_size_mid 0.19
_exptl_crystal_size_min 0.12
_refine_diff_density_max 0.604
_refine_diff_density_min -0.426
_refine_diff_density_rms 0.086
_refine_ls_extinction_method none
_refine_ls_goodness_of_fit_ref 1.013
_refine_ls_hydrogen_treatment constr
_refine_ls_matrix_type full
_refine_ls_number_parameters 744
_refine_ls_number_reflns 12530
_refine_ls_number_restraints 134
_refine_ls_restrained_S_all 1.010
_refine_ls_R_factor_all 0.1377
_refine_ls_R_factor_gt 0.0529
_refine_ls_shift/su_max 0.027
_refine_ls_shift/su_mean 0.001
_refine_ls_structure_factor_coef Fsqd
_refine_ls_weighting_details
; calc 
 [0.00000+1.00000exp(3.20(sin\q/\l)^2^)]/ 
   [\s^2^(Fo^2^)+0.0000+0.0000*P+(0.0130P)^2^+0.0000sin\q/\l] 
 where P = 0.33333Fo^2^ + 0.66667Fc^2^ 
;
_refine_ls_weighting_scheme calc
_refine_ls_wR_factor_gt 0.0773
_refine_ls_wR_factor_ref 0.0968
_reflns_number_gt 5657
_reflns_number_total 12530
_reflns_threshold_expression >2sigma(I)
_cod_data_source_file ic101520g_si_003_2.cif
_cod_data_source_block complex4
_cod_database_code 4324386

loop_
_symmetry_equiv_pos_as_xyz
'x, y, z'
'-x+1/2, y+1/2, -z+1/2'
'-x, -y, -z'
'x-1/2, -y-1/2, z-1/2'

loop_
_atom_site_label
_atom_site_type_symbol
_atom_site_fract_x
_atom_site_fract_y
_atom_site_fract_z
_atom_site_U_iso_or_equiv
_atom_site_adp_type
_atom_site_occupancy
_atom_site_symmetry_multiplicity
_atom_site_calc_flag
_atom_site_refinement_flags
_atom_site_disorder_assembly
_atom_site_disorder_group
Ru1 Ru 0.37250(4) 0.16260(3) 0.17011(3) 0.03386(14) Uani 1 1 d . A .
Ru2 Ru 0.57678(4) 0.20898(3) 0.27155(3) 0.03147(14) Uani 1 1 d . A .
Co1 Co 0.22068(8) 0.07846(6) 0.28054(7) 0.0455(4) Uani 1 1 d . A .
Co2 Co 0.78861(7) 0.12054(6) 0.25944(7) 0.0422(3) Uani 1 1 d . . .
Cl1 Cl 0.41563(11) 0.12669(9) 0.06351(9) 0.0446(5) Uani 1 1 d . . .
Cl2 Cl 0.32257(13) 0.24343(9) 0.10307(11) 0.0576(6) Uani 1 1 d . . .
P1 P 0.25635(14) 0.16628(11) 0.29687(13) 0.0513(6) Uani 1 1 d . . .
P2 P 0.34636(13) 0.05344(10) 0.27426(12) 0.0434(5) Uani 1 1 d . A .
P3 P 0.19511(13) 0.08931(11) 0.16140(12) 0.0474(6) Uani 1 1 d . A .
P4 P 0.77531(13) 0.18069(10) 0.34547(11) 0.0436(5) Uani 1 1 d . C .
P5 P 0.72420(12) 0.17509(9) 0.17403(11) 0.0399(5) Uani 1 1 d . B .
P6 P 0.67317(13) 0.08271(10) 0.27578(13) 0.0454(5) Uani 1 1 d . B .
P7 P 0.55873(12) 0.30599(8) 0.25805(10) 0.0363(5) Uani 1 1 d . A .
O1 O 0.4992(4) 0.2205(2) 0.4041(3) 0.0610(18) Uani 1 1 d . . .
O11 O 0.1880(7) 0.2112(6) 0.2923(6) 0.048(3) Uiso 0.50 1 d P A 1
O11A O 0.1685(8) 0.2015(6) 0.2628(7) 0.055(4) Uiso 0.50 1 d P A 2
O12 O 0.2778(4) 0.1758(3) 0.3845(3) 0.078(2) Uani 1 1 d . A .
O13 O 0.4041(3) 0.0460(3) 0.3526(3) 0.0575(17) Uani 1 1 d . . .
O14 O 0.3417(3) -0.0117(2) 0.2501(3) 0.0549(16) Uani 1 1 d . . .
O15 O 0.1900(4) 0.0310(3) 0.1183(3) 0.0661(18) Uani 1 1 d . . .
O16 O 0.0998(3) 0.1102(3) 0.1376(3) 0.067(2) Uani 1 1 d . . .
O17 O 0.3270(3) 0.1904(2) 0.2646(3) 0.0425(14) Uani 1 1 d . A .
O18 O 0.3956(3) 0.0856(2) 0.2246(2) 0.0334(12) Uani 1 1 d . . .
O19 O 0.2507(3) 0.1291(2) 0.1290(2) 0.0395(13) Uani 1 1 d . . .
O21 O 0.7842(3) 0.1489(3) 0.4235(3) 0.0576(18) Uani 1 1 d . . .
O22 O 0.8571(3) 0.2179(3) 0.3564(3) 0.0591(17) Uani 1 1 d . . .
O23 O 0.7829(3) 0.2238(3) 0.1547(3) 0.0520(16) Uani 1 1 d . . .
O24 O 0.7093(3) 0.1418(2) 0.0970(3) 0.0499(15) Uani 1 1 d . . .
O25 O 0.6381(3) 0.0388(2) 0.2140(4) 0.0678(19) Uani 1 1 d . . .
O26 O 0.7000(4) 0.0406(3) 0.3463(4) 0.077(2) Uani 1 1 d . . .
O27 O 0.7006(3) 0.2190(2) 0.3354(2) 0.0402(13) Uani 1 1 d . . .
O28 O 0.6427(3) 0.2015(2) 0.1809(2) 0.0357(12) Uani 1 1 d . . .
O29 O 0.6039(3) 0.1201(2) 0.2891(2) 0.0318(12) Uani 1 1 d . . .
N1 N 0.4781(4) 0.1893(2) 0.1983(3) 0.0396(16) Uani 1 1 d . . .
H1B H 0.4926 0.1987 0.1551 0.048 Uiso 1 1 d R A .
C1 C 0.1910(9) 0.0708(6) 0.3881(7) 0.057(4) Uiso 0.65 1 d PD A 1
H1A H 0.2184 0.0916 0.4321 0.068 Uiso 0.65 1 d PR A 1
C2 C 0.2184(8) 0.0188(6) 0.3661(8) 0.056(4) Uiso 0.65 1 d PD A 1
H2A H 0.2666 -0.0027 0.3915 0.067 Uiso 0.65 1 d PR A 1
C3 C 0.1654(9) 0.0043(5) 0.2993(8) 0.048(4) Uiso 0.65 1 d PD A 1
H3A H 0.1673 -0.0307 0.2714 0.057 Uiso 0.65 1 d PR A 1
C4 C 0.1038(11) 0.0454(8) 0.2823(9) 0.065(6) Uiso 0.65 1 d PD A 1
H4A H 0.0569 0.0452 0.2403 0.078 Uiso 0.65 1 d PR A 1
C5 C 0.1210(10) 0.0879(6) 0.3347(9) 0.052(5) Uiso 0.65 1 d PD A 1
H5A H 0.0877 0.1219 0.3381 0.062 Uiso 0.65 1 d PR A 1
C6 C 0.9155(9) 0.1292(6) 0.2615(9) 0.048(4) Uiso 0.65 1 d PD B 1
H6A H 0.9475 0.1644 0.2658 0.058 Uiso 0.65 1 d PR B 1
C7 C 0.8768(9) 0.1050(7) 0.1941(7) 0.043(4) Uiso 0.65 1 d PD B 1
H7A H 0.8754 0.1199 0.1441 0.052 Uiso 0.65 1 d PR B 1
C8 C 0.8399(8) 0.0528(6) 0.2071(8) 0.042(3) Uiso 0.65 1 d PD B 1
H8A H 0.8079 0.0265 0.1716 0.050 Uiso 0.65 1 d PR B 1
C9 C 0.8552(9) 0.0447(6) 0.2847(8) 0.041(3) Uiso 0.65 1 d PD B 1
H9A H 0.8379 0.0131 0.3126 0.049 Uiso 0.65 1 d PR B 1
C10 C 0.9022(9) 0.0912(7) 0.3185(7) 0.044(3) Uiso 0.65 1 d PD B 1
H10A H 0.9242 0.0978 0.3712 0.053 Uiso 0.65 1 d PR B 1
C1A C 0.2044(15) 0.0499(11) 0.3818(11) 0.050(7) Uiso 0.35 1 d PD A 2
H1AA H 0.2413 0.0541 0.4301 0.061 Uiso 0.35 1 d PR A 2
C2A C 0.2036(12) 0.0023(8) 0.3368(13) 0.035(5) Uiso 0.35 1 d PD A 2
H2AA H 0.2430 -0.0290 0.3385 0.042 Uiso 0.35 1 d PR A 2
C3A C 0.1380(15) 0.0080(8) 0.2761(11) 0.041(7) Uiso 0.35 1 d PD A 2
H3AA H 0.1239 -0.0175 0.2337 0.049 Uiso 0.35 1 d PR A 2
C4A C 0.0965(15) 0.0587(11) 0.2847(13) 0.038(8) Uiso 0.35 1 d PD A 2
H4AA H 0.0435 0.0738 0.2577 0.045 Uiso 0.35 1 d PR A 2
C5A C 0.1360(18) 0.0833(10) 0.3507(14) 0.050(10) Uiso 0.35 1 d PD A 2
H5AA H 0.1223 0.1185 0.3738 0.060 Uiso 0.35 1 d PR A 2
C6A C 0.9052(18) 0.1253(11) 0.2332(17) 0.054(8) Uiso 0.35 1 d PD B 2
H6AA H 0.9241 0.1580 0.2084 0.065 Uiso 0.35 1 d PR B 2
C7A C 0.8640(16) 0.0823(13) 0.1878(11) 0.036(6) Uiso 0.35 1 d PD B 2
H7AA H 0.8485 0.0780 0.1339 0.043 Uiso 0.35 1 d PR B 2
C8A C 0.8385(17) 0.0422(11) 0.2360(19) 0.057(8) Uiso 0.35 1 d PD B 2
H8AA H 0.8084 0.0063 0.2282 0.068 Uiso 0.35 1 d PR B 2
C9A C 0.876(2) 0.0609(13) 0.3072(15) 0.060(8) Uiso 0.35 1 d PD B 2
H9AA H 0.8723 0.0439 0.3551 0.072 Uiso 0.35 1 d PR B 2
C10A C 0.9136(17) 0.1144(13) 0.3101(15) 0.053(8) Uiso 0.35 1 d PD B 2
H10B H 0.9461 0.1379 0.3489 0.064 Uiso 0.35 1 d PR B 2
C11 C 0.1582(13) 0.2425(11) 0.2013(12) 0.063(7) Uiso 0.50 1 d PD A 1
H11A H 0.2000 0.2692 0.1887 0.075 Uiso 0.50 1 calc PR A 1
H11B H 0.1418 0.2146 0.1611 0.075 Uiso 0.50 1 calc PR A 1
C12 C 0.0848(13) 0.2711(11) 0.2257(13) 0.118(10) Uiso 0.50 1 d PD A 1
H12A H 0.0507 0.2902 0.1833 0.176 Uiso 0.50 1 calc PR A 1
H12B H 0.1054 0.2988 0.2644 0.176 Uiso 0.50 1 calc PR A 1
H12C H 0.0510 0.2428 0.2452 0.176 Uiso 0.50 1 calc PR A 1
C11A C 0.1511(14) 0.2306(12) 0.2192(14) 0.075(9) Uiso 0.50 1 d PD A 2
H11C H 0.1701 0.2125 0.1768 0.090 Uiso 0.50 1 calc PR A 2
H11D H 0.1898 0.2626 0.2335 0.090 Uiso 0.50 1 calc PR A 2
C12A C 0.0707(10) 0.2589(8) 0.1841(10) 0.065(6) Uiso 0.50 1 d PD A 2
H12D H 0.0826 0.2898 0.1523 0.097 Uiso 0.50 1 calc PR A 2
H12E H 0.0431 0.2739 0.2229 0.097 Uiso 0.50 1 calc PR A 2
H12F H 0.0341 0.2313 0.1543 0.097 Uiso 0.50 1 calc PR A 2
C13 C 0.2979(7) 0.2300(5) 0.4161(6) 0.095(4) Uani 1 1 d . . .
H13A H 0.2476 0.2542 0.4071 0.114 Uiso 1 1 calc R A .
H13B H 0.3408 0.2480 0.3923 0.114 Uiso 1 1 calc R . .
C14 C 0.3295(8) 0.2252(6) 0.4966(6) 0.153(6) Uani 1 1 d . A .
H14A H 0.3432 0.2627 0.5176 0.230 Uiso 1 1 calc R . .
H14B H 0.3796 0.2015 0.5054 0.230 Uiso 1 1 calc R . .
H14C H 0.2866 0.2080 0.5203 0.230 Uiso 1 1 calc R . .
C15 C 0.4506(6) 0.0934(4) 0.3878(4) 0.058(3) Uani 1 1 d . A .
H15A H 0.4143 0.1272 0.3822 0.070 Uiso 1 1 calc R . .
H15B H 0.4982 0.1011 0.3631 0.070 Uiso 1 1 calc R . .
C16 C 0.4827(6) 0.0825(4) 0.4693(4) 0.080(3) Uani 1 1 d . . .
H16A H 0.5141 0.1155 0.4915 0.119 Uiso 1 1 calc R A .
H16B H 0.5193 0.0494 0.4750 0.119 Uiso 1 1 calc R . .
H16C H 0.4356 0.0757 0.4942 0.119 Uiso 1 1 calc R . .
C17 C 0.4139(11) -0.0417(7) 0.2545(8) 0.053(4) Uiso 0.60 1 d PD A 1
H17A H 0.4606 -0.0146 0.2590 0.064 Uiso 0.60 1 calc PR A 1
H17B H 0.4112 -0.0621 0.2070 0.064 Uiso 0.60 1 calc PR A 1
C18 C 0.4342(10) -0.0827(7) 0.3146(9) 0.079(5) Uiso 0.60 1 d PD A 1
H18A H 0.4880 -0.1004 0.3125 0.119 Uiso 0.60 1 calc PR A 1
H18B H 0.3907 -0.1117 0.3092 0.119 Uiso 0.60 1 calc PR A 1
H18C H 0.4376 -0.0635 0.3623 0.119 Uiso 0.60 1 calc PR A 1
C17A C 0.4177(15) -0.0381(9) 0.2232(13) 0.053(7) Uiso 0.40 1 d PD A 2
H17C H 0.4091 -0.0390 0.1685 0.064 Uiso 0.40 1 calc PR A 2
H17D H 0.4696 -0.0172 0.2428 0.064 Uiso 0.40 1 calc PR A 2
C18A C 0.4200(19) -0.0948(10) 0.2540(17) 0.121(12) Uiso 0.40 1 d PD A 2
H18D H 0.4662 -0.1159 0.2398 0.181 Uiso 0.40 1 calc PR A 2
H18E H 0.3673 -0.1141 0.2348 0.181 Uiso 0.40 1 calc PR A 2
H18F H 0.4282 -0.0926 0.3081 0.181 Uiso 0.40 1 calc PR A 2
C19 C 0.2497(5) 0.0146(3) 0.0727(5) 0.054(2) Uani 1 1 d . A .
H19A H 0.2868 -0.0154 0.0978 0.065 Uiso 1 1 calc R . .
H19B H 0.2844 0.0474 0.0646 0.065 Uiso 1 1 calc R . .
C20 C 0.2018(5) -0.0068(4) -0.0008(4) 0.072(3) Uani 1 1 d . . .
H20A H 0.2412 -0.0180 -0.0324 0.108 Uiso 1 1 calc R A .
H20B H 0.1653 0.0231 -0.0253 0.108 Uiso 1 1 calc R . .
H20C H 0.1680 -0.0394 0.0077 0.108 Uiso 1 1 calc R . .
C21 C 0.0755(11) 0.1336(11) 0.0621(13) 0.073(7) Uiso 0.50 1 d PD A 1
H21A H 0.0922 0.1069 0.0262 0.088 Uiso 0.50 1 calc PR A 1
H21B H 0.1059 0.1694 0.0590 0.088 Uiso 0.50 1 calc PR A 1
C22 C -0.0166(10) 0.1445(9) 0.0412(11) 0.072(7) Uiso 0.50 1 d PD A 1
H22A H -0.0295 0.1605 -0.0087 0.108 Uiso 0.50 1 calc PR A 1
H22B H -0.0334 0.1710 0.0765 0.108 Uiso 0.50 1 calc PR A 1
H22C H -0.0469 0.1089 0.0423 0.108 Uiso 0.50 1 calc PR A 1
C21A C 0.0635(14) 0.1104(9) 0.0593(13) 0.079(8) Uiso 0.50 1 d PD A 2
H21C H 0.0246 0.0784 0.0458 0.094 Uiso 0.50 1 calc PR A 2
H21D H 0.1070 0.1092 0.0284 0.094 Uiso 0.50 1 calc PR A 2
C22A C 0.0173(16) 0.1671(9) 0.0519(14) 0.111(10) Uiso 0.50 1 d PD A 2
H22D H -0.0090 0.1732 0.0000 0.166 Uiso 0.50 1 calc PR A 2
H22E H 0.0570 0.1976 0.0683 0.166 Uiso 0.50 1 calc PR A 2
H22F H -0.0256 0.1667 0.0826 0.166 Uiso 0.50 1 calc PR A 2
C31 C 0.7244(5) 0.1541(4) 0.4695(4) 0.061(3) Uani 1 1 d . . .
H31A H 0.6691 0.1415 0.4427 0.073 Uiso 1 1 calc R . .
H31B H 0.7199 0.1939 0.4844 0.073 Uiso 1 1 calc R . .
C32 C 0.7525(6) 0.1176(4) 0.5372(4) 0.077(3) Uani 1 1 d . . .
H32A H 0.7119 0.1203 0.5701 0.116 Uiso 1 1 calc R . .
H32B H 0.8071 0.1306 0.5636 0.116 Uiso 1 1 calc R . .
H32C H 0.7568 0.0783 0.5219 0.116 Uiso 1 1 calc R . .
C33 C 0.8908(10) 0.2462(7) 0.4271(9) 0.039(5) Uiso 0.50 1 d PD C 1
H33A H 0.9213 0.2194 0.4638 0.047 Uiso 0.50 1 calc PR C 1
H33B H 0.8460 0.2645 0.4482 0.047 Uiso 0.50 1 calc PR C 1
C34 C 0.9509(10) 0.2908(7) 0.4032(9) 0.046(4) Uiso 0.50 1 d PD C 1
H34A H 0.9773 0.3126 0.4466 0.069 Uiso 0.50 1 calc PR C 1
H34B H 0.9192 0.3161 0.3662 0.069 Uiso 0.50 1 calc PR C 1
H34C H 0.9939 0.2715 0.3819 0.069 Uiso 0.50 1 calc PR C 1
C35 C 0.7777(9) 0.2836(8) 0.1885(10) 0.045(5) Uiso 0.50 1 d PD B 1
H35A H 0.7456 0.3097 0.1518 0.054 Uiso 0.50 1 calc PR B 1
H35B H 0.7513 0.2821 0.2327 0.054 Uiso 0.50 1 calc PR B 1
C36 C 0.8699(9) 0.3022(7) 0.2095(9) 0.049(5) Uiso 0.50 1 d PD B 1
H36A H 0.8728 0.3402 0.2308 0.073 Uiso 0.50 1 calc PR B 1
H36B H 0.8950 0.3023 0.1651 0.073 Uiso 0.50 1 calc PR B 1
H36C H 0.9003 0.2759 0.2460 0.073 Uiso 0.50 1 calc PR B 1
C33A C 0.8733(10) 0.2628(8) 0.4124(11) 0.054(6) Uiso 0.50 1 d PD C 2
H33C H 0.8542 0.2514 0.4583 0.064 Uiso 0.50 1 calc PR C 2
H33D H 0.8444 0.2980 0.3935 0.064 Uiso 0.50 1 calc PR C 2
C34A C 0.9657(12) 0.2707(11) 0.4267(13) 0.107(10) Uiso 0.50 1 d PD C 2
H34D H 0.9813 0.3003 0.4640 0.160 Uiso 0.50 1 calc PR C 2
H34E H 0.9834 0.2817 0.3807 0.160 Uiso 0.50 1 calc PR C 2
H34F H 0.9931 0.2354 0.4450 0.160 Uiso 0.50 1 calc PR C 2
C35A C 0.8037(14) 0.2664(10) 0.1934(14) 0.088(9) Uiso 0.50 1 d PD B 2
H35C H 0.8336 0.2524 0.2420 0.105 Uiso 0.50 1 calc PR B 2
H35D H 0.7514 0.2837 0.2023 0.105 Uiso 0.50 1 calc PR B 2
C36A C 0.8548(12) 0.3129(9) 0.1722(12) 0.083(7) Uiso 0.50 1 d PD B 2
H36D H 0.8617 0.3421 0.2106 0.125 Uiso 0.50 1 calc PR B 2
H36E H 0.8268 0.3290 0.1250 0.125 Uiso 0.50 1 calc PR B 2
H36F H 0.9096 0.2984 0.1671 0.125 Uiso 0.50 1 calc PR B 2
C37 C 0.6532(5) 0.1653(4) 0.0346(4) 0.065(3) Uani 1 1 d . B .
H37A H 0.6691 0.2048 0.0267 0.078 Uiso 1 1 calc R . .
H37B H 0.5956 0.1652 0.0445 0.078 Uiso 1 1 calc R . .
C38 C 0.6564(6) 0.1315(5) -0.0327(4) 0.095(4) Uani 1 1 d . . .
H38A H 0.6177 0.1475 -0.0749 0.143 Uiso 1 1 calc R B .
H38B H 0.6404 0.0925 -0.0247 0.143 Uiso 1 1 calc R . .
H38C H 0.7132 0.1323 -0.0429 0.143 Uiso 1 1 calc R . .
C39 C 0.5691(5) 0.0508(4) 0.1584(5) 0.057(3) Uani 1 1 d . B .
H39A H 0.5789 0.0870 0.1346 0.069 Uiso 1 1 calc R . .
H39B H 0.5193 0.0555 0.1813 0.069 Uiso 1 1 calc R . .
C40 C 0.5519(6) 0.0063(4) 0.1006(6) 0.097(4) Uani 1 1 d . . .
H40A H 0.5036 0.0172 0.0631 0.146 Uiso 1 1 calc R B .
H40B H 0.5401 -0.0294 0.1235 0.146 Uiso 1 1 calc R . .
H40C H 0.6007 0.0016 0.0773 0.146 Uiso 1 1 calc R . .
C41 C 0.6464(6) 0.0033(5) 0.3689(7) 0.099(4) Uani 1 1 d . B .
H41A H 0.6023 -0.0071 0.3263 0.118 Uiso 1 1 calc R . .
H41B H 0.6194 0.0213 0.4069 0.118 Uiso 1 1 calc R . .
C42 C 0.6890(7) -0.0457(4) 0.3988(7) 0.123(5) Uani 1 1 d . . .
H42A H 0.6493 -0.0720 0.4143 0.184 Uiso 1 1 calc R B .
H42B H 0.7318 -0.0355 0.4417 0.184 Uiso 1 1 calc R . .
H42C H 0.7155 -0.0637 0.3611 0.184 Uiso 1 1 calc R . .
C51 C 0.4723(5) 0.3374(4) 0.2943(4) 0.048(2) Uani 1 1 d D . .
C52 C 0.3870(10) 0.3234(6) 0.2541(9) 0.041(4) Uiso 0.50 1 d PD D 1
H52A H 0.3796 0.2975 0.2140 0.049 Uiso 0.50 1 calc PR D 1
C53 C 0.3175(13) 0.3483(8) 0.2755(11) 0.069(7) Uiso 0.50 1 d PD D 1
H53A H 0.2635 0.3389 0.2489 0.083 Uiso 0.50 1 calc PR D 1
C54 C 0.3240(17) 0.3854(12) 0.3325(15) 0.083(11) Uiso 0.50 1 d PD D 1
H54A H 0.2755 0.4013 0.3458 0.099 Uiso 0.50 1 calc PR D 1
C55 C 0.4019(14) 0.3995(8) 0.3708(11) 0.061(6) Uiso 0.50 1 d PD D 1
H55A H 0.4072 0.4245 0.4117 0.073 Uiso 0.50 1 calc PR D 1
C56 C 0.4749(11) 0.3769(7) 0.3495(9) 0.041(4) Uiso 0.50 1 d PD D 1
H56A H 0.5278 0.3897 0.3747 0.050 Uiso 0.50 1 calc PR D 1
C52A C 0.4012(10) 0.3149(7) 0.2835(7) 0.033(4) Uiso 0.50 1 d PD D 2
H52B H 0.3927 0.2794 0.2594 0.040 Uiso 0.50 1 calc PR D 2
C53A C 0.3338(11) 0.3425(7) 0.3074(8) 0.039(4) Uiso 0.50 1 d PD D 2
H53B H 0.2798 0.3260 0.2996 0.047 Uiso 0.50 1 calc PR D 2
C54A C 0.3487(17) 0.3937(9) 0.3418(12) 0.049(6) Uiso 0.50 1 d PD D 2
H54B H 0.3039 0.4131 0.3569 0.059 Uiso 0.50 1 calc PR D 2
C55A C 0.4269(9) 0.4179(7) 0.3552(8) 0.037(4) Uiso 0.50 1 d PD D 2
H55B H 0.4360 0.4523 0.3821 0.045 Uiso 0.50 1 calc PR D 2
C56A C 0.4918(10) 0.3923(7) 0.3297(8) 0.038(4) Uiso 0.50 1 d PD D 2
H56B H 0.5453 0.4091 0.3347 0.046 Uiso 0.50 1 calc PR D 2
C61 C 0.5443(5) 0.3384(3) 0.1654(4) 0.0394(18) Uani 1 1 d . . .
C62 C 0.5914(11) 0.3161(9) 0.1122(11) 0.059(6) Uiso 0.50 1 d P D 1
H62A H 0.6226 0.2824 0.1235 0.071 Uiso 0.50 1 calc PR D 1
C63 C 0.5921(13) 0.3436(11) 0.0435(13) 0.084(8) Uiso 0.50 1 d P D 1
H63A H 0.6289 0.3349 0.0107 0.101 Uiso 0.50 1 calc PR D 1
C64 C 0.5245(14) 0.3896(11) 0.0302(14) 0.055(7) Uiso 0.50 1 d P D 1
H64A H 0.5058 0.4024 -0.0191 0.066 Uiso 0.50 1 calc PR D 1
C65 C 0.4936(14) 0.4106(11) 0.0785(13) 0.070(7) Uiso 0.50 1 d P D 1
H65A H 0.4642 0.4452 0.0697 0.084 Uiso 0.50 1 calc PR D 1
C66 C 0.5010(14) 0.3833(10) 0.1493(14) 0.065(8) Uiso 0.50 1 d P D 1
H66A H 0.4729 0.3991 0.1852 0.078 Uiso 0.50 1 calc PR D 1
C62A C 0.5529(10) 0.3103(8) 0.1052(9) 0.042(4) Uiso 0.50 1 d P D 2
H62B H 0.5604 0.2705 0.1070 0.050 Uiso 0.50 1 calc PR D 2
C63A C 0.5510(11) 0.3407(8) 0.0361(10) 0.047(5) Uiso 0.50 1 d P D 2
H63B H 0.5513 0.3195 -0.0076 0.056 Uiso 0.50 1 calc PR D 2
C64A C 0.5486(15) 0.3990(12) 0.0309(15) 0.071(9) Uiso 0.50 1 d P D 2
H64B H 0.5671 0.4193 -0.0074 0.085 Uiso 0.50 1 calc PR D 2
C65A C 0.5126(11) 0.4276(8) 0.0939(10) 0.042(5) Uiso 0.50 1 d P D 2
H65B H 0.4883 0.4640 0.0878 0.050 Uiso 0.50 1 calc PR D 2
C66A C 0.5172(12) 0.3986(8) 0.1580(11) 0.037(5) Uiso 0.50 1 d P D 2
H66B H 0.5028 0.4172 0.1995 0.045 Uiso 0.50 1 calc PR D 2
C71 C 0.6483(5) 0.3425(3) 0.3092(4) 0.0409(19) Uani 1 1 d . . .
C72 C 0.6699(4) 0.3326(3) 0.3864(4) 0.0412(19) Uani 1 1 d . D .
H72A H 0.6387 0.3060 0.4087 0.049 Uiso 1 1 calc R . .
C73 C 0.7344(5) 0.3602(3) 0.4294(4) 0.049(2) Uani 1 1 d . . .
H73A H 0.7474 0.3528 0.4811 0.059 Uiso 1 1 calc R D .
C74 C 0.7810(5) 0.3988(3) 0.3989(5) 0.056(3) Uani 1 1 d . D .
H74A H 0.8262 0.4177 0.4294 0.067 Uiso 1 1 calc R . .
C75 C 0.7617(5) 0.4100(4) 0.3230(5) 0.057(2) Uani 1 1 d . . .
H75A H 0.7936 0.4367 0.3017 0.068 Uiso 1 1 calc R D .
C76 C 0.6965(5) 0.3826(3) 0.2793(4) 0.051(2) Uani 1 1 d . D .
H76A H 0.6836 0.3907 0.2278 0.062 Uiso 1 1 calc R . .
C81 C 0.5271(5) 0.2147(3) 0.3527(4) 0.044(2) Uani 1 1 d . . .

loop_
_atom_site_aniso_label
_atom_site_aniso_U_11
_atom_site_aniso_U_22
_atom_site_aniso_U_33
_atom_site_aniso_U_23
_atom_site_aniso_U_13
_atom_site_aniso_U_12
Ru1 0.0292(3) 0.0358(3) 0.0375(3) 0.0017(3) 0.0087(3) 0.0014(3)
Ru2 0.0326(3) 0.0348(3) 0.0283(3) -0.0010(3) 0.0089(2) -0.0018(3)
Co1 0.0369(8) 0.0479(9) 0.0557(9) 0.0088(7) 0.0189(7) 0.0008(7)
Co2 0.0304(7) 0.0507(9) 0.0455(8) 0.0053(7) 0.0076(6) 0.0055(7)
Cl1 0.0431(11) 0.0547(13) 0.0368(10) -0.0040(10) 0.0097(9) 0.0000(10)
Cl2 0.0577(14) 0.0460(13) 0.0705(15) 0.0165(12) 0.0158(12) 0.0095(11)
P1 0.0471(13) 0.0473(14) 0.0679(15) 0.0007(13) 0.0323(12) 0.0055(12)
P2 0.0358(12) 0.0424(13) 0.0532(13) 0.0093(11) 0.0112(11) 0.0041(10)
P3 0.0296(12) 0.0577(16) 0.0552(14) 0.0062(12) 0.0085(10) -0.0039(11)
P4 0.0350(12) 0.0586(15) 0.0370(11) 0.0057(10) 0.0058(10) -0.0063(11)
P5 0.0346(11) 0.0492(14) 0.0382(11) 0.0004(10) 0.0128(9) 0.0000(10)
P6 0.0367(12) 0.0404(13) 0.0600(14) 0.0045(11) 0.0117(11) 0.0029(10)
P7 0.0454(13) 0.0319(12) 0.0305(10) 0.0012(8) 0.0041(9) 0.0010(9)
O1 0.098(5) 0.055(4) 0.042(3) -0.006(3) 0.044(3) -0.004(4)
O12 0.105(5) 0.069(5) 0.077(4) -0.013(4) 0.061(4) -0.009(4)
O13 0.051(4) 0.066(4) 0.054(4) 0.021(3) 0.006(3) -0.005(3)
O14 0.050(4) 0.044(4) 0.071(4) 0.015(3) 0.011(3) 0.008(3)
O15 0.069(4) 0.058(4) 0.073(4) -0.001(4) 0.019(4) -0.016(4)
O16 0.035(3) 0.091(5) 0.072(4) 0.013(4) 0.001(3) -0.002(3)
O17 0.040(3) 0.037(3) 0.055(3) -0.007(3) 0.022(3) -0.006(3)
O18 0.026(3) 0.034(3) 0.042(3) -0.004(2) 0.009(2) 0.007(2)
O19 0.030(3) 0.046(3) 0.041(3) 0.011(3) 0.003(2) 0.000(3)
O21 0.043(3) 0.083(5) 0.049(3) 0.024(3) 0.015(3) 0.026(3)
O22 0.043(3) 0.092(5) 0.042(3) -0.011(3) 0.008(3) -0.017(3)
O23 0.042(3) 0.064(4) 0.054(3) -0.002(3) 0.022(3) -0.005(3)
O24 0.054(4) 0.060(4) 0.037(3) -0.002(3) 0.011(3) 0.017(3)
O25 0.041(4) 0.049(4) 0.112(5) -0.029(4) 0.012(4) 0.002(3)
O26 0.058(4) 0.067(5) 0.109(5) 0.032(4) 0.019(4) 0.003(4)
O27 0.048(3) 0.037(3) 0.034(3) -0.004(2) 0.004(2) -0.004(3)
O28 0.036(3) 0.046(3) 0.029(3) 0.003(2) 0.018(2) 0.008(3)
O29 0.021(3) 0.041(3) 0.033(3) 0.004(2) 0.003(2) 0.004(2)
N1 0.056(4) 0.028(3) 0.038(4) -0.001(3) 0.017(3) 0.013(3)
C13 0.109(9) 0.083(9) 0.108(9) -0.033(8) 0.063(8) -0.024(7)
C14 0.187(14) 0.180(16) 0.114(11) -0.098(11) 0.084(10) -0.032(12)
C15 0.080(7) 0.058(6) 0.043(5) -0.002(5) 0.027(5) -0.023(5)
C16 0.092(8) 0.089(9) 0.057(6) -0.001(6) 0.010(6) -0.013(7)
C19 0.066(6) 0.034(5) 0.067(6) -0.002(4) 0.023(5) -0.009(4)
C20 0.090(8) 0.065(7) 0.057(6) 0.008(5) 0.001(6) -0.010(6)
C31 0.066(6) 0.073(7) 0.047(5) -0.007(5) 0.017(5) -0.018(6)
C32 0.118(9) 0.080(8) 0.034(5) 0.016(5) 0.016(5) -0.011(7)
C37 0.079(7) 0.077(7) 0.040(5) -0.007(5) 0.011(5) 0.022(6)
C38 0.127(10) 0.118(10) 0.036(5) -0.018(6) 0.002(6) 0.049(8)
C39 0.042(5) 0.064(7) 0.063(6) -0.006(5) 0.001(5) 0.020(5)
C40 0.102(9) 0.066(8) 0.118(10) -0.038(7) 0.005(7) 0.011(7)
C41 0.059(7) 0.106(11) 0.135(11) 0.047(9) 0.028(7) 0.009(7)
C42 0.172(13) 0.060(8) 0.154(12) 0.053(8) 0.076(10) 0.012(9)
C51 0.058(5) 0.044(5) 0.039(4) -0.002(4) 0.000(4) 0.021(5)
C61 0.042(4) 0.034(4) 0.038(4) 0.005(4) 0.000(4) -0.004(4)
C71 0.051(5) 0.040(5) 0.030(4) 0.004(4) 0.001(4) -0.003(4)
C72 0.054(5) 0.033(4) 0.037(4) -0.002(4) 0.012(4) -0.003(4)
C73 0.061(6) 0.041(5) 0.040(5) -0.003(4) -0.002(4) 0.000(4)
C74 0.055(6) 0.042(5) 0.062(6) -0.002(5) -0.013(5) -0.015(4)
C75 0.054(6) 0.048(6) 0.061(6) 0.012(5) -0.005(5) -0.011(5)
C76 0.064(6) 0.042(5) 0.041(5) 0.007(4) -0.005(4) -0.004(5)
C81 0.050(5) 0.032(5) 0.049(5) 0.008(4) 0.005(4) 0.000(4)

loop_
_atom_type_symbol
_atom_type_description
_atom_type_scat_dispersion_real
_atom_type_scat_dispersion_imag
_atom_type_scat_source
C C 0.0181 0.0091 'International Tables Vol C Tables 4.2.6.8 and 6.1.1.4'
H H 0.0000 0.0000 'International Tables Vol C Tables 4.2.6.8 and 6.1.1.4'
N N 0.0311 0.0180 'International Tables Vol C Tables 4.2.6.8 and 6.1.1.4'
O O 0.0492 0.0322 'International Tables Vol C Tables 4.2.6.8 and 6.1.1.4'
P P 0.2955 0.4335 'International Tables Vol C Tables 4.2.6.8 and 6.1.1.4'
Cl Cl 0.3639 0.7018 'International Tables Vol C Tables 4.2.6.8 and 6.1.1.4'
Co Co -2.3653 3.6143 'International Tables Vol C Tables 4.2.6.8 and 6.1.1.4'
Ru Ru 0.0552 3.2960 'International Tables Vol C Tables 4.2.6.8 and 6.1.1.4'

loop_
_geom_angle_atom_site_label_1
_geom_angle_atom_site_label_2
_geom_angle_atom_site_label_3
_geom_angle
N1 Ru1 O18 95.3(2)
N1 Ru1 O17 96.8(2)
O18 Ru1 O17 86.47(18)
N1 Ru1 O19 175.6(2)
O18 Ru1 O19 85.23(17)
O17 Ru1 O19 87.63(18)
N1 Ru1 Cl2 94.71(18)
O18 Ru1 Cl2 170.00(13)
O17 Ru1 Cl2 92.05(15)
O19 Ru1 Cl2 84.82(14)
N1 Ru1 Cl1 86.98(18)
O18 Ru1 Cl1 91.57(13)
O17 Ru1 Cl1 175.92(14)
O19 Ru1 Cl1 88.65(14)
Cl2 Ru1 Cl1 89.27(7)
C81 Ru2 N1 98.3(3)
C81 Ru2 O27 93.6(3)
N1 Ru2 O27 166.4(2)
C81 Ru2 O28 176.3(3)
N1 Ru2 O28 85.1(2)
O27 Ru2 O28 82.86(17)
C81 Ru2 O29 93.5(3)
N1 Ru2 O29 89.4(2)
O27 Ru2 O29 83.15(17)
O28 Ru2 O29 85.24(18)
C81 Ru2 P7 86.9(3)
N1 Ru2 P7 95.23(17)
O27 Ru2 P7 92.10(14)
O28 Ru2 P7 94.07(14)
O29 Ru2 P7 175.25(12)
C3 Co1 C1A 54.7(6)
C3 Co1 C5A 64.7(8)
C1A Co1 C5A 39.9(5)
C3 Co1 C4 39.7(4)
C1A Co1 C4 65.3(8)
C5A Co1 C4 44.2(8)
C3 Co1 C5 66.4(4)
C1A Co1 C5 49.5(8)
C5A Co1 C5 10.0(8)
C4 Co1 C5 39.1(4)
C3 Co1 C4A 48.5(7)
C1A Co1 C4A 66.5(7)
C5A Co1 C4A 39.1(5)
C4 Co1 C4A 9.4(7)
C5 Co1 C4A 32.4(7)
C3 Co1 C2 39.5(3)
C1A Co1 C2 23.1(6)
C5A Co1 C2 57.7(7)
C4 Co1 C2 65.8(5)
C5 Co1 C2 65.9(5)
C4A Co1 C2 70.8(7)
C3 Co1 C2A 23.1(5)
C1A Co1 C2A 39.1(5)
C5A Co1 C2A 65.1(7)
C4 Co1 C2A 57.6(6)
C5 Co1 C2A 70.8(7)
C4A Co1 C2A 64.9(7)
C2 Co1 C2A 18.3(5)
C3 Co1 C1 65.4(4)
C1A Co1 C1 15.4(7)
C5A Co1 C1 29.3(7)
C4 Co1 C1 65.2(5)
C5 Co1 C1 39.4(4)
C4A Co1 C1 63.7(7)
C2 Co1 C1 38.4(3)
C2A Co1 C1 53.3(6)
C3 Co1 C3A 15.3(5)
C1A Co1 C3A 65.6(7)
C5A Co1 C3A 64.9(7)
C4 Co1 C3A 29.3(6)
C5 Co1 C3A 63.6(7)
C4A Co1 C3A 38.6(5)
C2 Co1 C3A 53.7(6)
C2A Co1 C3A 38.3(4)
C1 Co1 C3A 73.5(6)
C3 Co1 P2 103.2(4)
C1A Co1 P2 104.2(7)
C5A Co1 P2 143.5(7)
C4 Co1 P2 141.8(5)
C5 Co1 P2 153.5(4)
C4A Co1 P2 151.1(6)
C2 Co1 P2 90.4(3)
C2A Co1 P2 90.3(5)
C1 Co1 P2 114.3(4)
C3A Co1 P2 112.5(6)
C3 Co1 P3 105.5(4)
C1A Co1 P3 157.9(6)
C5A Co1 P3 127.0(7)
C4 Co1 P3 93.4(4)
C5 Co1 P3 117.0(4)
C4A Co1 P3 93.4(6)
C2 Co1 P3 143.3(5)
C2A Co1 P3 125.1(7)
C1 Co1 P3 156.1(4)
C3A Co1 P3 93.1(6)
P2 Co1 P3 89.00(9)
C6A Co2 C6 14.5(7)
C6A Co2 C7 25.6(7)
C6 Co2 C7 39.5(3)
C6A Co2 C9A 62.9(10)
C6 Co2 C9A 57.1(8)
C7 Co2 C9A 68.1(8)
C6A Co2 C10A 40.1(5)
C6 Co2 C10A 26.9(7)
C7 Co2 C10A 61.1(7)
C9A Co2 C10A 39.4(5)
C6A Co2 C10 50.7(8)
C6 Co2 C10 40.2(4)
C7 Co2 C10 66.1(5)
C9A Co2 C10 23.3(7)
C10A Co2 C10 16.8(7)
C6A Co2 C8A 65.7(9)
C6 Co2 C8A 70.6(8)
C7 Co2 C8A 52.2(7)
C9A Co2 C8A 39.3(5)
C10A Co2 C8A 69.2(9)
C10 Co2 C8A 58.1(8)
C6A Co2 C9 68.6(8)
C6 Co2 C9 67.0(5)
C7 Co2 C9 65.8(5)
C9A Co2 C9 16.9(7)
C10A Co2 C9 54.5(8)
C10 Co2 C9 39.5(3)
C8A Co2 C9 24.3(7)
C6A Co2 C8 58.2(7)
C6 Co2 C8 66.8(5)
C7 Co2 C8 39.4(3)
C9A Co2 C8 51.7(8)
C10A Co2 C8 73.3(8)
C10 Co2 C8 66.1(5)
C8A Co2 C8 16.1(7)
C9 Co2 C8 39.0(3)
C6A Co2 P5 98.2(8)
C6 Co2 P5 107.6(4)
C7 Co2 P5 89.0(4)
C9A Co2 P5 156.7(8)
C10A Co2 P5 132.2(10)
C10 Co2 P5 147.8(4)
C8A Co2 P5 122.4(9)
C9 Co2 P5 146.6(4)
C8 Co2 P5 107.7(4)
C6A Co2 P6 158.1(8)
C6 Co2 P6 159.0(4)
C7 Co2 P6 136.6(5)
C9A Co2 P6 101.9(8)
C10A Co2 P6 135.8(9)
C10 Co2 P6 120.2(4)
C8A Co2 P6 92.5(7)
C9 Co2 P6 92.5(4)
C8 Co2 P6 100.3(4)
P5 Co2 P6 91.82(9)
C6A Co2 C7A 38.8(5)
C6 Co2 C7A 51.1(7)
C7 Co2 C7A 15.5(6)
C9A Co2 C7A 63.2(9)
C10A Co2 C7A 67.7(9)
C10 Co2 C7A 67.9(7)
C8A Co2 C7A 38.7(5)
C9 Co2 C7A 56.5(7)
C8 Co2 C7A 24.4(6)
P5 Co2 C7A 93.6(6)
P6 Co2 C7A 121.5(8)
O17 P1 O11 108.6(5)
O17 P1 O12 107.7(3)
O11 P1 O12 88.6(5)
O17 P1 O11A 109.2(5)
O11 P1 O11A 21.7(6)
O12 P1 O11A 108.4(5)
O17 P1 Co1 121.1(2)
O11 P1 Co1 119.0(5)
O12 P1 Co1 106.1(3)
O11A P1 Co1 103.8(5)
O18 P2 O13 108.0(3)
O18 P2 O14 108.5(3)
O13 P2 O14 97.7(3)
O18 P2 Co1 120.5(2)
O13 P2 Co1 113.1(2)
O14 P2 Co1 106.4(2)
O19 P3 O15 109.1(3)
O19 P3 O16 108.8(3)
O15 P3 O16 100.1(3)
O19 P3 Co1 117.2(2)
O15 P3 Co1 112.5(3)
O16 P3 Co1 107.6(2)
O27 P4 O22 109.0(3)
O27 P4 O21 109.2(3)
O22 P4 O21 102.5(3)
O27 P4 Co2 119.8(2)
O22 P4 Co2 105.1(2)
O21 P4 Co2 109.8(3)
O28 P5 O23 107.4(3)
O28 P5 O24 107.0(3)
O23 P5 O24 99.2(3)
O28 P5 Co2 120.6(2)
O23 P5 Co2 111.7(2)
O24 P5 Co2 108.7(2)
O29 P6 O25 109.2(3)
O29 P6 O26 109.4(3)
O25 P6 O26 100.1(4)
O29 P6 Co2 119.0(2)
O25 P6 Co2 112.7(2)
O26 P6 Co2 104.7(2)
C71 P7 C51 102.7(4)
C71 P7 C61 103.4(3)
C51 P7 C61 101.2(3)
C71 P7 Ru2 110.2(3)
C51 P7 Ru2 117.0(3)
C61 P7 Ru2 120.2(3)
P1 O11 C11 113.6(9)
C11A O11A P1 134.3(18)
C13 O12 P1 122.0(7)
C15 O13 P2 119.8(5)
C17 O14 C17A 22.4(11)
C17 O14 P2 119.3(8)
C17A O14 P2 118.5(9)
C19 O15 P3 122.9(5)
C21A O16 C21 23.0(14)
C21A O16 P3 117.5(10)
C21 O16 P3 116.3(8)
P1 O17 Ru1 128.1(3)
P2 O18 Ru1 131.0(3)
P3 O19 Ru1 132.9(3)
C31 O21 P4 122.6(5)
C33A O22 C33 20.7(10)
C33A O22 P4 121.9(8)
C33 O22 P4 122.1(7)
C35A O23 C35 20.5(13)
C35A O23 P5 125.1(12)
C35 O23 P5 119.7(7)
C37 O24 P5 118.8(5)
C39 O25 P6 121.9(5)
C41 O26 P6 123.2(6)
P4 O27 Ru2 131.1(3)
P5 O28 Ru2 133.0(3)
P6 O29 Ru2 133.9(3)
Ru1 N1 Ru2 153.6(3)
C2 C1 C5 108.2(8)
C2 C1 Co1 70.4(7)
C5 C1 Co1 68.2(8)
C1 C2 C3 106.9(8)
C1 C2 Co1 71.2(8)
C3 C2 Co1 67.0(7)
C4 C3 C2 108.9(7)
C4 C3 Co1 71.5(10)
C2 C3 Co1 73.5(7)
C5 C4 C3 108.1(8)
C5 C4 Co1 70.6(10)
C3 C4 Co1 68.8(9)
C4 C5 C1 107.7(8)
C4 C5 Co1 70.3(10)
C1 C5 Co1 72.4(8)
C7 C6 C10 106.4(11)
C7 C6 Co2 70.2(8)
C10 C6 Co2 70.2(8)
C6 C7 C8 110.1(11)
C6 C7 Co2 70.3(8)
C8 C7 Co2 72.1(8)
C9 C8 C7 106.8(11)
C9 C8 Co2 69.9(7)
C7 C8 Co2 68.5(8)
C8 C9 C10 108.3(11)
C8 C9 Co2 71.1(7)
C10 C9 Co2 69.3(7)
C9 C10 C6 108.3(11)
C9 C10 Co2 71.1(7)
C6 C10 Co2 69.6(8)
C2A C1A C5A 107.3(9)
C2A C1A Co1 73.6(12)
C5A C1A Co1 70.9(16)
C1A C2A C3A 108.3(9)
C1A C2A Co1 67.3(13)
C3A C2A Co1 71.4(11)
C2A C3A C4A 107.9(8)
C2A C3A Co1 70.3(11)
C4A C3A Co1 69.0(14)
C5A C4A C3A 107.7(8)
C5A C4A Co1 69.2(16)
C3A C4A Co1 72.4(13)
C4A C5A C1A 108.7(10)
C4A C5A Co1 71.7(16)
C1A C5A Co1 69.3(15)
C7A C6A C10A 114(2)
C7A C6A Co2 74.9(14)
C10A C6A Co2 71.1(15)
C6A C7A C8A 106(2)
C6A C7A Co2 66.3(14)
C8A C7A Co2 68.4(14)
C9A C8A C7A 104(2)
C9A C8A Co2 69.5(15)
C7A C8A Co2 72.9(14)
C10A C9A C8A 115(2)
C10A C9A Co2 70.3(15)
C8A C9A Co2 71.2(15)
C9A C10A C6A 100(2)
C9A C10A Co2 70.3(15)
C6A C10A Co2 68.8(15)
C12 C11 O11 89.9(14)
O11A C11A C12A 135(3)
O12 C13 C14 110.4(10)
O13 C15 C16 111.6(7)
O14 C17 C18 117.5(13)
C18A C17A O14 102.3(19)
O15 C19 C20 108.3(7)
O16 C21 C22 112.4(16)
O16 C21A C22A 101.0(16)
O21 C31 C32 107.8(7)
O22 C33 C34 102.1(11)
C36 C35 O23 103.6(12)
O22 C33A C34A 104.9(15)
O23 C35A C36A 124(2)
O24 C37 C38 109.8(7)
O25 C39 C40 113.2(7)
O26 C41 C42 110.8(9)
C52A C51 C56 107.7(12)
C52A C51 C56A 124.3(12)
C56 C51 C56A 24.9(9)
C52A C51 C52 22.6(7)
C56 C51 C52 114.5(12)
C56A C51 C52 121.7(11)
C52A C51 P7 121.5(10)
C56 C51 P7 128.9(9)
C56A C51 P7 114.0(9)
C52 C51 P7 116.3(8)
C53 C52 C51 119.9(16)
C54 C53 C52 123(2)
C53 C54 C55 119(3)
C54 C55 C56 121(2)
C51 C56 C55 123.1(16)
C51 C52A C53A 120.1(15)
C54A C53A C52A 118.1(18)
C53A C54A C55A 122(2)
C56A C55A C54A 120.1(17)
C55A C56A C51 115.2(14)
C66 C61 C62A 111.5(15)
C66 C61 C62 118.9(16)
C62A C61 C62 25.8(9)
C66 C61 C66A 17.0(13)
C62A C61 C66A 118.8(12)
C62 C61 C66A 118.0(13)
C66 C61 P7 122.0(13)
C62A C61 P7 123.3(10)
C62 C61 P7 118.7(10)
C66A C61 P7 117.9(9)
C63 C62 C61 121.7(18)
C62 C63 C64 110(2)
C65 C64 C63 124(3)
C64 C65 C66 120(3)
C61 C66 C65 122(2)
C61 C62A C63A 119.5(16)
C64A C63A C62A 123.4(19)
C63A C64A C65A 113(2)
C66A C65A C64A 117.5(19)
C65A C66A C61 122.1(17)
C76 C71 C72 116.8(7)
C76 C71 P7 125.3(6)
C72 C71 P7 117.8(6)
C73 C72 C71 121.4(8)
C72 C73 C74 120.8(8)
C73 C74 C75 119.7(8)
C76 C75 C74 119.9(8)
C75 C76 C71 121.4(8)
O1 C81 Ru2 176.5(8)

loop_
_geom_bond_atom_site_label_1
_geom_bond_atom_site_label_2
_geom_bond_distance
Ru1 N1 1.818(6)
Ru1 O18 2.083(5)
Ru1 O17 2.119(5)
Ru1 O19 2.143(5)
Ru1 Cl2 2.341(2)
Ru1 Cl1 2.3625(19)
Ru2 C81 1.833(8)
Ru2 N1 1.952(6)
Ru2 O27 2.152(5)
Ru2 O28 2.154(4)
Ru2 O29 2.165(5)
Ru2 P7 2.327(2)
Co1 C3 2.036(13)
Co1 C1A 2.04(3)
Co1 C5A 2.06(3)
Co1 C4 2.07(2)
Co1 C5 2.074(17)
Co1 C4A 2.10(3)
Co1 C2 2.120(13)
Co1 C2A 2.12(2)
Co1 C1 2.130(14)
Co1 C3A 2.14(2)
Co1 P2 2.160(2)
Co1 P3 2.166(3)
Co2 C6A 2.05(3)
Co2 C6 2.076(15)
Co2 C7 2.076(14)
Co2 C9A 2.08(3)
Co2 C10A 2.08(3)
Co2 C10 2.084(14)
Co2 C8A 2.11(3)
Co2 C9 2.107(13)
Co2 C8 2.123(13)
Co2 P5 2.150(2)
Co2 P6 2.159(2)
Co2 C7A 2.16(2)
P1 O17 1.506(5)
P1 O11 1.534(12)
P1 O12 1.598(6)
P1 O11A 1.676(14)
P2 O18 1.530(5)
P2 O13 1.576(5)
P2 O14 1.605(6)
P3 O19 1.508(5)
P3 O15 1.589(6)
P3 O16 1.614(5)
P4 O27 1.504(5)
P4 O22 1.582(5)
P4 O21 1.602(5)
P5 O28 1.498(4)
P5 O23 1.584(5)
P5 O24 1.600(5)
P6 O29 1.494(5)
P6 O25 1.567(6)
P6 O26 1.630(6)
P7 C71 1.805(7)
P7 C51 1.830(8)
P7 C61 1.842(7)
O1 C81 1.131(8)
O11 C11 1.81(2)
O11A C11A 1.06(2)
O12 C13 1.423(10)
O13 C15 1.439(8)
O14 C17 1.366(16)
O14 C17A 1.55(2)
O15 C19 1.453(8)
O16 C21A 1.45(2)
O16 C21 1.48(2)
O21 C31 1.413(8)
O22 C33A 1.470(19)
O22 C33 1.474(17)
O23 C35A 1.24(2)
O23 C35 1.557(19)
O24 C37 1.439(8)
O25 C39 1.401(8)
O26 C41 1.363(10)
C1 C2 1.397(12)
C1 C5 1.417(12)
C2 C3 1.405(11)
C3 C4 1.394(11)
C4 C5 1.386(11)
C6 C7 1.403(12)
C6 C10 1.430(11)
C7 C8 1.416(11)
C8 C9 1.413(11)
C9 C10 1.417(12)
C1A C2A 1.397(13)
C1A C5A 1.401(13)
C2A C3A 1.399(12)
C3A C4A 1.402(13)
C4A C5A 1.392(12)
C6A C7A 1.406(14)
C6A C10A 1.417(14)
C7A C8A 1.415(14)
C8A C9A 1.408(14)
C9A C10A 1.404(14)
C11 C12 1.517(17)
C11A C12A 1.506(16)
C13 C14 1.477(13)
C15 C16 1.513(9)
C17 C18 1.462(14)
C17A C18A 1.457(18)
C19 C20 1.516(9)
C21 C22 1.503(16)
C21A C22A 1.536(17)
C31 C32 1.515(10)
C33 C34 1.561(15)
C35 C36 1.546(15)
C33A C34A 1.494(16)
C35A C36A 1.479(16)
C37 C38 1.482(10)
C39 C40 1.487(10)
C41 C42 1.413(12)
C51 C52A 1.259(16)
C51 C56 1.376(18)
C51 C56A 1.464(17)
C51 C52 1.486(17)
C52 C53 1.40(2)
C53 C54 1.36(3)
C54 C55 1.37(3)
C55 C56 1.43(2)
C52A C53A 1.42(2)
C53A C54A 1.37(3)
C54A C55A 1.38(3)
C55A C56A 1.38(2)
C61 C66 1.28(2)
C61 C62A 1.322(17)
C61 C62 1.45(2)
C61 C66A 1.50(2)
C62 C63 1.42(3)
C63 C64 1.54(3)
C64 C65 1.21(3)
C65 C66 1.44(3)
C62A C63A 1.46(2)
C63A C64A 1.39(3)
C64A C65A 1.55(3)
C65A C66A 1.35(3)
C71 C76 1.409(10)
C71 C72 1.416(9)
C72 C73 1.360(9)
C73 C74 1.374(10)
C74 C75 1.397(10)
C75 C76 1.371(10)
